data_7061112
loop_
_publ_author_name
'Todorova, Stanislava E.'
'Rusew, Rusi I.'
'Petkova, Zhanina S.'
'Shivachev, Boris L.'
'Nikolova, Rositsa P.'
'Kurteva, Vanya B.'

_publ_section_title
;
 Acylpyrazolones possessing a heterocyclic moiety in the acyl fragment:
 intramolecular vs. intermolecular zwitterionic structures
;
_journal_issue 3
_journal_name_full 'New Journal of Chemistry'
_journal_page_first 1080
_journal_page_last 1086
_journal_paper_doi 10.1039/D1NJ05458A
_journal_volume 46
_journal_year 2022
_chemical_formula_moiety 'C22 H32 Cs N3 O7'
_chemical_formula_sum 'C22 H32 Cs N3 O7'
_chemical_formula_weight 583.41
_space_group_crystal_system monoclinic
_space_group_IT_number 14
_space_group_name_Hall '-P 2ybc'
_space_group_name_H-M_alt 'P 1 21/c 1'
_atom_sites_solution_hydrogens mixed
_atom_sites_solution_primary dual
_audit_creation_date 2021-10-14
_audit_creation_method
;
Olex2 1.5
(compiled 2021.08.20 svn.r13c46975 for OlexSys, GUI svn.r6405)
;
_audit_update_record
;
2021-11-02 deposited with the CCDC.	2021-12-02 downloaded from the CCDC.
;
_cell_angle_alpha 90
_cell_angle_beta 92.978(2)
_cell_angle_gamma 90
_cell_formula_units_Z 4
_cell_length_a 11.8674(8)
_cell_length_b 12.8807(8)
_cell_length_c 16.3307(11)
_cell_measurement_reflns_used 9952
_cell_measurement_temperature 290
_cell_measurement_theta_max 27.049
_cell_measurement_theta_min 2.957
_cell_volume 2492.9(3)
_computing_cell_refinement 'SAINT V8.40A (Bruker, 2019)'
_computing_data_reduction 'SAINT V8.40A (Bruker, 2019)'
_computing_molecular_graphics 'Olex2 1.5 (Dolomanov et al., 2009)'
_computing_publication_material 'Olex2 1.5 (Dolomanov et al., 2009)'
_computing_structure_refinement 'XL  (Sheldrick, 2008)'
_computing_structure_solution 'SHELXT 2014/5 (Sheldrick, 2014)'
_diffrn_ambient_temperature 290
_diffrn_measured_fraction_theta_full 0.981
_diffrn_measured_fraction_theta_max 0.985
_diffrn_measurement_device_type 'Bruker APEX-II CCD'
_diffrn_measurement_method '\f and \w scans'
_diffrn_radiation_type MoK\a
_diffrn_radiation_wavelength 0.71073
_diffrn_reflns_av_R_equivalents 0.0429
_diffrn_reflns_av_unetI/netI 0.0171
_diffrn_reflns_Laue_measured_fraction_full 0.981
_diffrn_reflns_Laue_measured_fraction_max 0.985
_diffrn_reflns_limit_h_max 15
_diffrn_reflns_limit_h_min -15
_diffrn_reflns_limit_k_max 16
_diffrn_reflns_limit_k_min -16
_diffrn_reflns_limit_l_max 20
_diffrn_reflns_limit_l_min -20
_diffrn_reflns_number 76373
_diffrn_reflns_point_group_measured_fraction_full 0.981
_diffrn_reflns_point_group_measured_fraction_max 0.985
_diffrn_reflns_theta_full 25.242
_diffrn_reflns_theta_max 27.101
_diffrn_reflns_theta_min 2.015
_diffrn_source_current 1.4
_diffrn_source_power 0.07
_diffrn_source_voltage 50.0
_diffrn_standards_number 0
_exptl_absorpt_coefficient_mu 1.531
_exptl_absorpt_correction_T_max 0.7456
_exptl_absorpt_correction_T_min 0.5870
_exptl_absorpt_correction_type multi-scan
_exptl_absorpt_process_details
;
SADABS-2016/2 (Bruker,2016/2) was used for absorption correction.
wR2(int) was 0.1226 before and 0.0567 after correction.
The Ratio of minimum to maximum transmission is 0.7873.
The \l/2 correction factor is Not present.
;
_exptl_crystal_colour colourless
_exptl_crystal_colour_primary colourless
_exptl_crystal_density_diffrn 1.554
_exptl_crystal_description block
_exptl_crystal_F_000 1184
_exptl_crystal_size_max 0.4
_exptl_crystal_size_mid 0.3
_exptl_crystal_size_min 0.3
_refine_diff_density_max 0.614
_refine_diff_density_min -0.516
_refine_diff_density_rms 0.050
_refine_ls_extinction_method none
_refine_ls_goodness_of_fit_ref 1.064
_refine_ls_hydrogen_treatment constr
_refine_ls_matrix_type full
_refine_ls_number_parameters 329
_refine_ls_number_reflns 5427
_refine_ls_number_restraints 6
_refine_ls_restrained_S_all 1.064
_refine_ls_R_factor_all 0.0458
_refine_ls_R_factor_gt 0.0383
_refine_ls_shift/su_max 0.000
_refine_ls_shift/su_mean 0.000
_refine_ls_structure_factor_coef Fsqd
_refine_ls_weighting_details 'w=1/[\s^2^(Fo^2^)+(0.0533P)^2^+1.5109P] where P=(Fo^2^+2Fc^2^)/3'
_refine_ls_weighting_scheme calc
_refine_ls_wR_factor_gt 0.1034
_refine_ls_wR_factor_ref 0.1106
_reflns_Friedel_coverage 0.000
_reflns_number_gt 4711
_reflns_number_total 5427
_reflns_threshold_expression 'I > 2\s(I)'
_cod_data_source_file d1nj05458a2.cif
_cod_data_source_block mo_b_0170_0m
_cod_depositor_comments 'Adding full bibliography for 7061108--7061121.cif.'
_cod_database_code 7061112
_shelx_shelxl_version_number 2018/3
_shelx_space_group_comment
;
The symmetry employed for this shelxl refinement is uniquely defined
by the following loop, which should always be used as a source of
symmetry information in preference to the above space-group names.
They are only intended as comments.
;
_shelx_estimated_absorpt_t_max 0.657
_shelx_estimated_absorpt_t_min 0.580
_olex2_refinement_description
;
1. Fixed Uiso
 At 1.2 times of:
  All C(H) groups, All C(H,H) groups, All C(H,H,H,H) groups
 At 1.5 times of:
  All C(H,H,H) groups, All O(H,H) groups
2. Uiso/Uaniso restraints and constraints
Uanis(O1WB) \\sim Ueq: with sigma of 0.1 and sigma for terminal atoms of 0.2
3. Others
 Sof(H15C)=Sof(H15D)=Sof(H14C)=Sof(H14D)=Sof(O2B)=Sof(Cs1B)=Sof(O1WB)=
 Sof(H1WC)=Sof(H1WD)=1-FVAR(1)
 Sof(Cs1A)=Sof(O1WA)=Sof(H1WA)=Sof(H1WB)=Sof(H15A)=Sof(H15B)=Sof(H14A)=
 Sof(H14B)=Sof(O2A)=FVAR(1)
4.a Rotating group:
 O1WA(H1WA,H1WB), O1WB(H1WC,H1WD)
4.b Secondary CH2 refined with riding coordinates:
 C12(H12A,H12B), C13(H13A,H13B), C22(H22A,H22B), C21(H21A,H21B), C20(H20A,
 H20B), C19(H19A,H19B), C18(H18A,H18B), C17(H17A,H17B), C15(H15C,H15D),
 C15(H15A,H15B), C16(H16A,H16B), C14(H14C,H14D), C14(H14A,H14B)
4.c Aromatic/amide H refined with riding coordinates:
 C6(H6), C10(H10), C7(H7), C8(H8), C9(H9)
4.d Idealised Me refined as rotating group:
 C4(H4A,H4B,H4C)
;
_olex2_submission_special_instructions 'No special instructions were received'

loop_
_space_group_symop_operation_xyz
'x, y, z'
'-x, y+1/2, -z+1/2'
'-x, -y, -z'
'x, -y-1/2, z-1/2'

loop_
_atom_site_label
_atom_site_type_symbol
_atom_site_fract_x
_atom_site_fract_y
_atom_site_fract_z
_atom_site_U_iso_or_equiv
_atom_site_adp_type
_atom_site_occupancy
_atom_site_site_symmetry_order
_atom_site_calc_flag
_atom_site_refinement_flags_posn
_atom_site_refinement_flags_adp
_atom_site_refinement_flags_occupancy
_atom_site_disorder_assembly
_atom_site_disorder_group
Cs1A Cs 0.55454(10) 0.34199(10) 0.52978(9) 0.0653(2) Uani 0.662(8) 1 d . . P A 1
O1 O 0.2576(2) 0.42931(19) 0.72178(13) 0.0751(6) Uani 1 1 d . . . . .
O11 O 0.4228(2) 0.16954(18) 0.85116(14) 0.0726(6) Uani 1 1 d . . . . .
N1 N 0.1448(2) 0.4132(2) 0.83334(14) 0.0595(5) Uani 1 1 d . . . . .
O5 O 0.5755(2) 0.1123(2) 0.54631(15) 0.0877(7) Uani 1 1 d . . . . .
N3 N 0.5336(2) 0.21438(19) 0.70537(15) 0.0585(5) Uani 1 1 d . . . . .
O4 O 0.7524(2) 0.2187(2) 0.4678(2) 0.1018(9) Uani 1 1 d . . . . .
N2 N 0.1363(3) 0.3510(2) 0.90270(16) 0.0679(7) Uani 1 1 d . . . . .
C2 C 0.2860(2) 0.2997(2) 0.83061(16) 0.0564(6) Uani 1 1 d . . . . .
C5 C 0.0696(2) 0.4986(2) 0.82349(17) 0.0573(6) Uani 1 1 d . . . . .
O3 O 0.8124(3) 0.4108(3) 0.5418(2) 0.1116(10) Uani 1 1 d . . . . .
C3 C 0.2193(3) 0.2853(2) 0.90013(18) 0.0629(7) Uani 1 1 d . . . . .
C1 C 0.2342(2) 0.3847(2) 0.78670(16) 0.0566(6) Uani 1 1 d . . . . .
C6 C -0.0052(3) 0.5176(3) 0.88364(19) 0.0686(7) Uani 1 1 d . . . . .
H6 H -0.006752 0.473351 0.928559 0.082 Uiso 1 1 calc R U . . .
C12 C 0.4367(3) 0.2735(2) 0.73002(18) 0.0609(7) Uani 1 1 d . . . . .
H12A H 0.379107 0.270029 0.685724 0.073 Uiso 1 1 calc R U . . .
H12B H 0.459475 0.345623 0.735456 0.073 Uiso 1 1 calc R U . . .
C11 C 0.3825(3) 0.2419(2) 0.80887(17) 0.0581(6) Uani 1 1 d . . . . .
C10 C 0.0702(3) 0.5642(3) 0.7560(2) 0.0703(8) Uani 1 1 d . . . . .
H10 H 0.119738 0.552648 0.714608 0.084 Uiso 1 1 calc R U . . .
C7 C -0.0779(3) 0.6015(3) 0.8781(2) 0.0796(9) Uani 1 1 d . . . . .
H7 H -0.126851 0.614033 0.919647 0.096 Uiso 1 1 calc R U . . .
C8 C -0.0779(3) 0.6663(3) 0.8115(3) 0.0832(10) Uani 1 1 d . . . . .
H8 H -0.127212 0.722371 0.807261 0.100 Uiso 1 1 calc R U . . .
C13 C 0.6342(3) 0.2251(3) 0.7621(2) 0.0746(9) Uani 1 1 d . . . . .
H13A H 0.609587 0.243769 0.815849 0.090 Uiso 1 1 calc R U . . .
H13B H 0.671368 0.158117 0.767094 0.090 Uiso 1 1 calc R U . . .
C22 C 0.5073(3) 0.1083(3) 0.6810(2) 0.0713(8) Uani 1 1 d . . . . .
H22A H 0.432036 0.106471 0.654886 0.086 Uiso 1 1 calc R U . . .
H22B H 0.507062 0.065204 0.729678 0.086 Uiso 1 1 calc R U . . .
C21 C 0.5888(3) 0.0632(3) 0.6232(2) 0.0822(9) Uani 1 1 d . . . . .
H21A H 0.665488 0.072879 0.645493 0.099 Uiso 1 1 calc R U . . .
H21B H 0.575322 -0.010698 0.616991 0.099 Uiso 1 1 calc R U . . .
C4 C 0.2346(4) 0.2069(4) 0.9669(3) 0.0956(13) Uani 1 1 d . . . . .
H4A H 0.165808 0.200541 0.995002 0.143 Uiso 1 1 calc R U . . .
H4B H 0.294300 0.228705 1.005003 0.143 Uiso 1 1 calc R U . . .
H4C H 0.253456 0.140996 0.943874 0.143 Uiso 1 1 calc R U . . .
C9 C -0.0045(3) 0.6475(3) 0.7513(3) 0.0835(10) Uani 1 1 d . . . . .
H9 H -0.004584 0.691534 0.706144 0.100 Uiso 1 1 calc R U . . .
O1WA O 0.4174(4) 0.5072(3) 0.6135(2) 0.0650(11) Uani 0.662(8) 1 d . . P A 1
H1WA H 0.348177 0.504693 0.624839 0.098 Uiso 0.662(8) 1 d R U P A 1
H1WB H 0.451077 0.531382 0.656759 0.098 Uiso 0.662(8) 1 d R U P A 1
C20 C 0.6442(6) 0.0708(4) 0.4865(4) 0.151(3) Uani 1 1 d . . . . .
H20A H 0.651819 -0.003085 0.496804 0.181 Uiso 1 1 calc R U . . .
H20B H 0.604088 0.078652 0.433570 0.181 Uiso 1 1 calc R U . . .
C19 C 0.7466(6) 0.1095(4) 0.4804(6) 0.159(3) Uani 1 1 d . . . . .
H19A H 0.781421 0.075135 0.435325 0.190 Uiso 1 1 calc R U . . .
H19B H 0.791036 0.092574 0.530196 0.190 Uiso 1 1 calc R U . . .
C18 C 0.8649(4) 0.2519(5) 0.4769(5) 0.132(2) Uani 1 1 d . . . . .
H18A H 0.907559 0.224301 0.432780 0.159 Uiso 1 1 calc R U . . .
H18B H 0.898801 0.226796 0.528508 0.159 Uiso 1 1 calc R U . . .
C17 C 0.8676(5) 0.3638(6) 0.4754(5) 0.132(2) Uani 1 1 d . . . . .
H17A H 0.945667 0.386481 0.477143 0.158 Uiso 1 1 calc R U . . .
H17B H 0.831877 0.387685 0.424029 0.158 Uiso 1 1 calc R U . . .
C15 C 0.7964(7) 0.4407(5) 0.6845(4) 0.161(3) Uani 1 1 d . . . . .
H15C H 0.738797 0.491349 0.668748 0.193 Uiso 0.338(8) 1 calc R U P A 2
H15D H 0.835619 0.459805 0.735895 0.193 Uiso 0.338(8) 1 calc R U P A 2
H15A H 0.770633 0.511343 0.674845 0.193 Uiso 0.662(8) 1 calc R U P A 1
H15B H 0.842629 0.441755 0.735256 0.193 Uiso 0.662(8) 1 calc R U P A 1
C16 C 0.8726(6) 0.4155(6) 0.6184(4) 0.151(3) Uani 1 1 d . . . . .
H16A H 0.931021 0.468078 0.616586 0.182 Uiso 1 1 calc R U . . .
H16B H 0.908888 0.349243 0.629873 0.182 Uiso 1 1 calc R U . . .
C14 C 0.7136(6) 0.2993(8) 0.7382(5) 0.212(5) Uani 1 1 d . . . . .
H14C H 0.684095 0.362452 0.761358 0.255 Uiso 0.338(8) 1 calc R U P A 2
H14D H 0.778800 0.281916 0.773862 0.255 Uiso 0.338(8) 1 calc R U P A 2
H14A H 0.754120 0.321299 0.788349 0.255 Uiso 0.662(8) 1 calc R U P A 1
H14B H 0.767506 0.261520 0.706939 0.255 Uiso 0.662(8) 1 calc R U P A 1
O2B O 0.7550(7) 0.3302(7) 0.6821(4) 0.063(2) Uani 0.338(8) 1 d . . P A 2
Cs1B Cs 0.5703(4) 0.3625(5) 0.5464(3) 0.0936(9) Uani 0.338(8) 1 d . . P A 2
O1WB O 0.3435(11) 0.4831(7) 0.5839(6) 0.088(3) Uani 0.338(8) 1 d . U P A 2
H1WC H 0.373632 0.472010 0.634965 0.132 Uiso 0.338(8) 1 d R U P A 2
H1WD H 0.282768 0.441103 0.578703 0.132 Uiso 0.338(8) 1 d R U P A 2
O2A O 0.6926(5) 0.3765(4) 0.7006(4) 0.0971(19) Uani 0.662(8) 1 d . . P A 1

loop_
_atom_site_aniso_label
_atom_site_aniso_U_11
_atom_site_aniso_U_22
_atom_site_aniso_U_33
_atom_site_aniso_U_23
_atom_site_aniso_U_13
_atom_site_aniso_U_12
Cs1A 0.0659(4) 0.0615(3) 0.0686(4) 0.0142(3) 0.0041(2) 0.0140(2)
O1 0.0823(14) 0.0858(15) 0.0587(12) 0.0178(11) 0.0168(10) 0.0130(12)
O11 0.0798(14) 0.0751(14) 0.0639(12) 0.0184(10) 0.0118(11) 0.0109(11)
N1 0.0614(13) 0.0652(14) 0.0523(12) 0.0063(10) 0.0046(10) 0.0001(11)
O5 0.113(2) 0.0780(15) 0.0748(15) -0.0018(12) 0.0256(14) -0.0039(14)
N3 0.0570(13) 0.0591(13) 0.0596(13) 0.0086(10) 0.0062(10) 0.0031(10)
O4 0.0770(16) 0.100(2) 0.131(2) -0.0054(18) 0.0325(16) -0.0023(14)
N2 0.0778(17) 0.0701(16) 0.0568(14) 0.0107(11) 0.0148(12) 0.0046(12)
C2 0.0626(15) 0.0569(14) 0.0497(13) -0.0015(11) 0.0035(11) -0.0033(12)
C5 0.0540(14) 0.0638(15) 0.0534(14) -0.0008(12) -0.0054(11) -0.0055(12)
O3 0.115(2) 0.098(2) 0.119(2) 0.0155(19) -0.025(2) -0.0232(18)
C3 0.0706(18) 0.0652(17) 0.0534(15) 0.0043(13) 0.0086(13) -0.0003(14)
C1 0.0611(15) 0.0617(15) 0.0470(13) -0.0017(12) 0.0026(11) -0.0078(12)
C6 0.0719(18) 0.0741(19) 0.0598(16) 0.0015(14) 0.0024(14) 0.0042(15)
C12 0.0661(17) 0.0596(15) 0.0573(15) 0.0087(12) 0.0069(13) 0.0043(13)
C11 0.0641(16) 0.0588(15) 0.0512(14) 0.0032(12) 0.0018(12) -0.0034(12)
C10 0.0626(17) 0.081(2) 0.0671(18) 0.0136(16) 0.0024(14) 0.0013(15)
C7 0.078(2) 0.080(2) 0.081(2) -0.0016(18) 0.0056(17) 0.0127(18)
C8 0.071(2) 0.080(2) 0.097(3) 0.0055(19) -0.0075(19) 0.0092(17)
C13 0.0698(19) 0.078(2) 0.075(2) 0.0215(16) -0.0048(15) -0.0046(16)
C22 0.083(2) 0.0617(17) 0.0703(18) 0.0085(14) 0.0123(16) -0.0015(15)
C21 0.090(2) 0.070(2) 0.087(2) -0.0020(17) 0.0073(19) 0.0172(18)
C4 0.112(3) 0.097(3) 0.081(2) 0.033(2) 0.035(2) 0.029(2)
C9 0.076(2) 0.088(2) 0.085(2) 0.0261(18) -0.0090(18) 0.0024(17)
O1WA 0.091(3) 0.0556(18) 0.0499(17) -0.0041(13) 0.0143(17) -0.0055(17)
C20 0.215(7) 0.105(4) 0.142(5) -0.049(3) 0.107(5) -0.041(4)
C19 0.137(5) 0.098(4) 0.252(8) -0.029(4) 0.112(5) 0.006(3)
C18 0.075(3) 0.142(5) 0.183(6) 0.014(4) 0.037(3) 0.001(3)
C17 0.096(4) 0.154(5) 0.145(5) 0.044(4) 0.005(3) -0.032(3)
C15 0.200(7) 0.158(5) 0.118(4) 0.036(4) -0.039(4) -0.128(5)
C16 0.142(5) 0.163(6) 0.144(5) 0.038(4) -0.051(4) -0.086(4)
C14 0.113(4) 0.290(10) 0.223(8) 0.185(8) -0.084(5) -0.112(6)
O2B 0.063(4) 0.073(5) 0.055(3) -0.006(3) 0.011(3) -0.021(4)
Cs1B 0.1039(12) 0.0932(15) 0.0837(14) 0.0426(12) 0.0061(10) 0.0144(10)
O1WB 0.116(8) 0.082(5) 0.069(5) 0.011(4) 0.039(5) 0.020(5)
O2A 0.097(4) 0.070(3) 0.122(4) 0.018(3) -0.022(3) -0.027(3)

loop_
_atom_type_symbol
_atom_type_description
_atom_type_scat_dispersion_real
_atom_type_scat_dispersion_imag
_atom_type_scat_source
C C 0.0033 0.0016 'International Tables Vol C Tables 4.2.6.8 and 6.1.1.4'
H H 0.0000 0.0000 'International Tables Vol C Tables 4.2.6.8 and 6.1.1.4'
Cs Cs -0.3680 2.1192 'International Tables Vol C Tables 4.2.6.8 and 6.1.1.4'
N N 0.0061 0.0033 'International Tables Vol C Tables 4.2.6.8 and 6.1.1.4'
O O 0.0106 0.0060 'International Tables Vol C Tables 4.2.6.8 and 6.1.1.4'

loop_
_geom_angle_atom_site_label_1
_geom_angle_atom_site_label_2
_geom_angle_atom_site_label_3
_geom_angle
_geom_angle_site_symmetry_1
_geom_angle_site_symmetry_3
_geom_angle_publ_flag
Cs1A Cs1A H1WB 50.7 3_666 . ?
O11 Cs1A Cs1A 73.66(6) 4_565 3_666 ?
O11 Cs1A N3 134.38(8) 4_565 . ?
O11 Cs1A H1WB 113.7 4_565 . ?
O5 Cs1A Cs1A 165.52(9) . 3_666 ?
O5 Cs1A O11 94.02(8) . 4_565 ?
O5 Cs1A N3 56.00(7) . . ?
O5 Cs1A O4 56.70(8) . . ?
O5 Cs1A O3 101.27(9) . . ?
O5 Cs1A O1WA 133.22(9) . 3_666 ?
O5 Cs1A H1WB 132.4 . . ?
O5 Cs1A O2A 91.28(11) . . ?
N3 Cs1A Cs1A 128.20(7) . 3_666 ?
N3 Cs1A H1WB 77.7 . . ?
O4 Cs1A Cs1A 129.49(8) . 3_666 ?
O4 Cs1A O11 91.21(9) . 4_565 ?
O4 Cs1A N3 97.00(8) . . ?
O4 Cs1A O3 53.93(10) . . ?
O4 Cs1A O1WA 87.76(11) . 3_666 ?
O4 Cs1A H1WB 150.1 . . ?
O4 Cs1A O2A 89.62(15) . . ?
O3 Cs1A Cs1A 91.55(8) . 3_666 ?
O3 Cs1A O11 119.05(9) . 4_565 ?
O3 Cs1A N3 101.49(8) . . ?
O3 Cs1A H1WB 97.8 . . ?
O3 Cs1A O2A 57.25(14) . . ?
O1WA Cs1A Cs1A 44.23(7) 3_666 3_666 ?
O1WA Cs1A O11 53.82(10) 3_666 4_565 ?
O1WA Cs1A N3 170.07(9) 3_666 . ?
O1WA Cs1A O3 74.27(12) 3_666 . ?
O1WA Cs1A H1WB 93.8 3_666 . ?
O1WA Cs1A O2A 120.43(12) 3_666 . ?
O2A Cs1A Cs1A 101.41(13) . 3_666 ?
O2A Cs1A O11 174.15(10) . 4_565 ?
O2A Cs1A N3 51.18(10) . . ?
O2A Cs1A H1WB 64.0 . . ?
Cs1A O11 Cs1B 4.04(9) 4_566 4_566 ?
C11 O11 Cs1A 133.6(2) . 4_566 ?
C11 O11 Cs1B 137.6(2) . 4_566 ?
N2 N1 C5 117.7(2) . . ?
C1 N1 N2 112.5(2) . . ?
C1 N1 C5 129.6(2) . . ?
C21 O5 Cs1A 122.1(2) . . ?
C21 O5 C20 114.0(4) . . ?
C21 O5 Cs1B 116.7(2) . . ?
C20 O5 Cs1A 111.2(3) . . ?
C20 O5 Cs1B 113.0(3) . . ?
C12 N3 Cs1A 94.32(15) . . ?
C12 N3 C13 113.7(3) . . ?
C12 N3 Cs1B 93.09(16) . . ?
C13 N3 Cs1A 113.59(17) . . ?
C13 N3 Cs1B 107.9(2) . . ?
C22 N3 Cs1A 104.66(17) . . ?
C22 N3 C12 114.0(2) . . ?
C22 N3 C13 114.5(3) . . ?
C22 N3 Cs1B 111.5(2) . . ?
C19 O4 Cs1A 115.0(2) . . ?
C19 O4 Cs1B 118.7(3) . . ?
C18 O4 Cs1A 123.4(3) . . ?
C18 O4 C19 109.8(4) . . ?
C18 O4 Cs1B 116.4(4) . . ?
C3 N2 N1 105.1(2) . . ?
C3 C2 C1 104.9(2) . . ?
C11 C2 C3 127.9(3) . . ?
C11 C2 C1 127.2(3) . . ?
C6 C5 N1 118.7(3) . . ?
C6 C5 C10 119.1(3) . . ?
C10 C5 N1 122.1(3) . . ?
C17 O3 Cs1A 108.2(3) . . ?
C17 O3 Cs1B 114.6(3) . . ?
C16 O3 Cs1A 120.5(4) . . ?
C16 O3 C17 117.4(5) . . ?
C16 O3 Cs1B 115.9(4) . . ?
N2 C3 C2 113.1(3) . . ?
N2 C3 C4 118.7(3) . . ?
C2 C3 C4 128.2(3) . . ?
O1 C1 N1 123.6(3) . . ?
O1 C1 C2 132.0(3) . . ?
N1 C1 C2 104.4(2) . . ?
C5 C6 H6 119.5 . . ?
C5 C6 C7 121.0(3) . . ?
C7 C6 H6 119.5 . . ?
N3 C12 H12A 107.8 . . ?
N3 C12 H12B 107.8 . . ?
N3 C12 C11 117.9(2) . . ?
H12A C12 H12B 107.2 . . ?
C11 C12 H12A 107.8 . . ?
C11 C12 H12B 107.8 . . ?
O11 C11 C2 123.0(3) . . ?
O11 C11 C12 120.2(3) . . ?
C2 C11 C12 116.8(2) . . ?
C5 C10 H10 120.6 . . ?
C5 C10 C9 118.9(3) . . ?
C9 C10 H10 120.6 . . ?
C6 C7 H7 119.9 . . ?
C8 C7 C6 120.1(4) . . ?
C8 C7 H7 119.9 . . ?
C7 C8 H8 120.4 . . ?
C9 C8 C7 119.3(3) . . ?
C9 C8 H8 120.4 . . ?
N3 C13 H13A 108.6 . . ?
N3 C13 H13B 108.6 . . ?
H13A C13 H13B 107.6 . . ?
C14 C13 N3 114.7(3) . . ?
C14 C13 H13A 108.6 . . ?
C14 C13 H13B 108.6 . . ?
N3 C22 H22A 108.9 . . ?
N3 C22 H22B 108.9 . . ?
N3 C22 C21 113.5(3) . . ?
H22A C22 H22B 107.7 . . ?
C21 C22 H22A 108.9 . . ?
C21 C22 H22B 108.9 . . ?
O5 C21 C22 109.9(3) . . ?
O5 C21 H21A 109.7 . . ?
O5 C21 H21B 109.7 . . ?
C22 C21 H21A 109.7 . . ?
C22 C21 H21B 109.7 . . ?
H21A C21 H21B 108.2 . . ?
C3 C4 H4A 109.5 . . ?
C3 C4 H4B 109.5 . . ?
C3 C4 H4C 109.5 . . ?
H4A C4 H4B 109.5 . . ?
H4A C4 H4C 109.5 . . ?
H4B C4 H4C 109.5 . . ?
C10 C9 H9 119.2 . . ?
C8 C9 C10 121.6(4) . . ?
C8 C9 H9 119.2 . . ?
Cs1A O1WA H1WA 109.5 3_666 . ?
Cs1A O1WA H1WB 109.6 3_666 . ?
H1WA O1WA H1WB 104.4 . . ?
O5 C20 H20A 107.7 . . ?
O5 C20 H20B 107.7 . . ?
H20A C20 H20B 107.1 . . ?
C19 C20 O5 118.4(5) . . ?
C19 C20 H20A 107.7 . . ?
C19 C20 H20B 107.7 . . ?
O4 C19 H19A 108.4 . . ?
O4 C19 H19B 108.4 . . ?
C20 C19 O4 115.7(6) . . ?
C20 C19 H19A 108.4 . . ?
C20 C19 H19B 108.4 . . ?
H19A C19 H19B 107.4 . . ?
O4 C18 H18A 109.9 . . ?
O4 C18 H18B 109.9 . . ?
O4 C18 C17 109.0(5) . . ?
H18A C18 H18B 108.3 . . ?
C17 C18 H18A 109.9 . . ?
C17 C18 H18B 109.9 . . ?
O3 C17 C18 113.5(5) . . ?
O3 C17 H17A 108.9 . . ?
O3 C17 H17B 108.9 . . ?
C18 C17 H17A 108.9 . . ?
C18 C17 H17B 108.9 . . ?
H17A C17 H17B 107.7 . . ?
H15C C15 H15D 111.0 . . ?
H15A C15 H15B 106.6 . . ?
C16 C15 H15C 113.8 . . ?
C16 C15 H15D 113.8 . . ?
C16 C15 H15A 106.7 . . ?
C16 C15 H15B 106.7 . . ?
C16 C15 O2B 89.1(6) . . ?
C16 C15 O2A 122.6(6) . . ?
O2B C15 H15C 113.8 . . ?
O2B C15 H15D 113.8 . . ?
O2A C15 H15A 106.7 . . ?
O2A C15 H15B 106.7 . . ?
O3 C16 C15 110.9(6) . . ?
O3 C16 H16A 109.5 . . ?
O3 C16 H16B 109.5 . . ?
C15 C16 H16A 109.5 . . ?
C15 C16 H16B 109.5 . . ?
H16A C16 H16B 108.1 . . ?
C13 C14 H14C 101.6 . . ?
C13 C14 H14D 101.6 . . ?
C13 C14 H14A 105.9 . . ?
C13 C14 H14B 105.9 . . ?
H14C C14 H14D 104.6 . . ?
H14A C14 H14B 106.2 . . ?
O2B C14 C13 141.6(9) . . ?
O2B C14 H14C 101.6 . . ?
O2B C14 H14D 101.6 . . ?
O2A C14 C13 125.8(6) . . ?
O2A C14 H14A 105.9 . . ?
O2A C14 H14B 105.9 . . ?
C15 O2B Cs1B 96.4(5) . . ?
C14 O2B C15 117.7(9) . . ?
C14 O2B Cs1B 108.0(5) . . ?
O11 Cs1B Cs1B 66.82(16) 4_565 3_666 ?
O11 Cs1B H1WC 97.0 4_565 . ?
O5 Cs1B O11 83.9(2) . 4_565 ?
O5 Cs1B N3 54.56(9) . . ?
O5 Cs1B Cs1B 149.0(3) . 3_666 ?
O5 Cs1B H1WC 117.6 . . ?
N3 Cs1B O11 124.1(2) . 4_565 ?
N3 Cs1B Cs1B 135.86(16) . 3_666 ?
N3 Cs1B H1WC 76.3 . . ?
O4 Cs1B O11 83.34(17) . 4_565 ?
O4 Cs1B O5 53.24(11) . . ?
O4 Cs1B N3 95.86(11) . . ?
O4 Cs1B Cs1B 128.20(15) . 3_666 ?
O4 Cs1B H1WC 170.8 . . ?
O3 Cs1B O11 115.72(14) . 4_565 ?
O3 Cs1B O5 101.09(12) . . ?
O3 Cs1B N3 108.29(15) . . ?
O3 Cs1B O4 54.98(11) . . ?
O3 Cs1B O2B 52.03(15) . . ?
O3 Cs1B Cs1B 100.6(2) . 3_666 ?
O3 Cs1B O1WB 59.6(2) . 3_666 ?
O3 Cs1B H1WC 131.7 . . ?
O2B Cs1B O5 81.44(18) . . ?
O2B Cs1B N3 57.71(14) . . ?
O2B Cs1B O4 74.69(17) . . ?
O2B Cs1B O1WB 109.4(2) . 3_666 ?
O2B Cs1B H1WC 104.4 . . ?
Cs1B Cs1B H1WC 59.5 3_666 . ?
O1WB Cs1B O5 129.00(19) 3_666 . ?
O1WB Cs1B N3 167.0(2) 3_666 . ?
O1WB Cs1B O4 80.90(17) 3_666 . ?
O1WB Cs1B H1WC 107.8 3_666 . ?
Cs1B O1WB H1WC 127.0 3_666 . ?
Cs1B O1WB H1WD 127.3 3_666 . ?
H1WC O1WB H1WD 105.7 . . ?
C15 O2A Cs1A 108.0(4) . . ?
C14 O2A Cs1A 114.8(5) . . ?
C14 O2A C15 113.3(6) . . ?

loop_
_geom_bond_atom_site_label_1
_geom_bond_atom_site_label_2
_geom_bond_distance
_geom_bond_site_symmetry_2
_geom_bond_publ_flag
Cs1A Cs1A 4.366(2) 3_666 ?
Cs1A O11 3.240(3) 4_565 ?
Cs1A O5 2.981(3) . ?
Cs1A N3 3.326(3) . ?
Cs1A O4 3.050(3) . ?
Cs1A O3 3.183(4) . ?
Cs1A O1WA 3.072(3) 3_666 ?
Cs1A H1WB 3.4674 . ?
Cs1A O2A 3.192(5) . ?
O1 C1 1.250(3) . ?
O11 C11 1.241(3) . ?
O11 Cs1B 3.580(7) 4_566 ?
N1 N2 1.395(3) . ?
N1 C5 1.420(4) . ?
N1 C1 1.387(4) . ?
O5 C21 1.407(5) . ?
O5 C20 1.409(5) . ?
O5 Cs1B 3.224(6) . ?
N3 C12 1.454(4) . ?
N3 C13 1.479(4) . ?
N3 C22 1.453(4) . ?
N3 Cs1B 3.269(4) . ?
O4 C19 1.424(7) . ?
O4 C18 1.403(6) . ?
O4 Cs1B 3.168(5) . ?
N2 C3 1.302(4) . ?
C2 C3 1.429(4) . ?
C2 C1 1.430(4) . ?
C2 C11 1.427(4) . ?
C5 C6 1.380(4) . ?
C5 C10 1.390(4) . ?
O3 C17 1.431(8) . ?
O3 C16 1.409(6) . ?
O3 Cs1B 2.946(6) . ?
C3 C4 1.490(5) . ?
C6 H6 0.9300 . ?
C6 C7 1.383(5) . ?
C12 H12A 0.9700 . ?
C12 H12B 0.9700 . ?
C12 C11 1.524(4) . ?
C10 H10 0.9300 . ?
C10 C9 1.392(5) . ?
C7 H7 0.9300 . ?
C7 C8 1.371(6) . ?
C8 H8 0.9300 . ?
C8 C9 1.368(6) . ?
C13 H13A 0.9700 . ?
C13 H13B 0.9700 . ?
C13 C14 1.411(6) . ?
C22 H22A 0.9700 . ?
C22 H22B 0.9700 . ?
C22 C21 1.503(5) . ?
C21 H21A 0.9700 . ?
C21 H21B 0.9700 . ?
C4 H4A 0.9600 . ?
C4 H4B 0.9600 . ?
C4 H4C 0.9600 . ?
C9 H9 0.9300 . ?
O1WA H1WA 0.8524 . ?
O1WA H1WB 0.8523 . ?
C20 H20A 0.9700 . ?
C20 H20B 0.9700 . ?
C20 C19 1.322(8) . ?
C19 H19A 0.9700 . ?
C19 H19B 0.9700 . ?
C18 H18A 0.9700 . ?
C18 H18B 0.9700 . ?
C18 C17 1.441(8) . ?
C17 H17A 0.9700 . ?
C17 H17B 0.9700 . ?
C15 H15C 0.9700 . ?
C15 H15D 0.9700 . ?
C15 H15A 0.9700 . ?
C15 H15B 0.9700 . ?
C15 C16 1.480(10) . ?
C15 O2B 1.506(9) . ?
C15 O2A 1.519(7) . ?
C16 H16A 0.9700 . ?
C16 H16B 0.9700 . ?
C14 H14C 0.9700 . ?
C14 H14D 0.9700 . ?
C14 H14A 0.9700 . ?
C14 H14B 0.9700 . ?
C14 O2B 1.134(9) . ?
C14 O2A 1.188(8) . ?
O2B Cs1B 3.063(8) . ?
Cs1B Cs1B 4.166(6) 3_666 ?
Cs1B O1WB 3.124(8) 3_666 ?
Cs1B H1WC 3.1429 . ?
O1WB H1WC 0.9012 . ?
O1WB H1WD 0.9012 . ?

loop_
_geom_hbond_atom_site_label_D
_geom_hbond_atom_site_label_H
_geom_hbond_atom_site_label_A
_geom_hbond_distance_DH
_geom_hbond_distance_HA
_geom_hbond_distance_DA
_geom_hbond_angle_DHA
_geom_hbond_site_symmetry_A
_geom_hbond_publ_flag
C10 H10 O1 0.93 2.28 2.899(4) 123.6 . yes
C13 H13A O11 0.97 2.51 3.050(4) 115.1 . yes
C22 H22B O11 0.97 2.64 3.105(4) 110.1 . yes
O1WA H1WA O1 0.85 2.19 2.843(4) 133.6 . yes
O1WA H1WB O11 0.85 2.33 2.861(5) 120.5 2_656 yes
O1WB H1WC O1 0.90 2.10 2.613(7) 115.0 . yes

loop_
_geom_torsion_atom_site_label_1
_geom_torsion_atom_site_label_2
_geom_torsion_atom_site_label_3
_geom_torsion_atom_site_label_4
_geom_torsion
_geom_torsion_site_symmetry_1
_geom_torsion_site_symmetry_2
_geom_torsion_site_symmetry_3
_geom_torsion_site_symmetry_4
_geom_torsion_publ_flag
Cs1A O11 C11 C2 -68.9(4) 4_566 . . . ?
Cs1A O11 C11 C12 110.7(3) 4_566 . . . ?
Cs1A O5 C21 C22 45.2(4) . . . . ?
Cs1A O5 C20 C19 54.1(8) . . . . ?
Cs1A N3 C12 C11 176.0(2) . . . . ?
Cs1A N3 C13 C14 9.3(7) . . . . ?
Cs1A N3 C22 C21 53.2(3) . . . . ?
Cs1A O4 C19 C20 25.2(8) . . . . ?
Cs1A O4 C18 C17 -31.2(7) . . . . ?
Cs1A O3 C17 C18 -60.9(5) . . . . ?
Cs1A O3 C16 C15 -30.0(7) . . . . ?
N1 N2 C3 C2 0.0(4) . . . . ?
N1 N2 C3 C4 179.7(3) . . . . ?
N1 C5 C6 C7 178.1(3) . . . . ?
N1 C5 C10 C9 -178.8(3) . . . . ?
O5 C20 C19 O4 -55.7(10) . . . . ?
N3 C12 C11 O11 1.9(4) . . . . ?
N3 C12 C11 C2 -178.6(3) . . . . ?
N3 C13 C14 O2B -39.9(18) . . . . ?
N3 C13 C14 O2A 31.0(15) . . . . ?
N3 C22 C21 O5 -69.6(4) . . . . ?
O4 C18 C17 O3 63.2(7) . . . . ?
N2 N1 C5 C6 1.9(4) . . . . ?
N2 N1 C5 C10 -179.0(3) . . . . ?
N2 N1 C1 O1 179.7(3) . . . . ?
N2 N1 C1 C2 -0.9(3) . . . . ?
C5 N1 N2 C3 -174.9(3) . . . . ?
C5 N1 C1 O1 -5.4(5) . . . . ?
C5 N1 C1 C2 174.0(3) . . . . ?
C5 C6 C7 C8 1.2(6) . . . . ?
C5 C10 C9 C8 0.2(6) . . . . ?
C3 C2 C1 O1 -179.9(3) . . . . ?
C3 C2 C1 N1 0.8(3) . . . . ?
C3 C2 C11 O11 -1.3(5) . . . . ?
C3 C2 C11 C12 179.2(3) . . . . ?
C1 N1 N2 C3 0.6(3) . . . . ?
C1 N1 C5 C6 -172.7(3) . . . . ?
C1 N1 C5 C10 6.4(5) . . . . ?
C1 C2 C3 N2 -0.5(4) . . . . ?
C1 C2 C3 C4 179.8(4) . . . . ?
C1 C2 C11 O11 179.3(3) . . . . ?
C1 C2 C11 C12 -0.3(4) . . . . ?
C6 C5 C10 C9 0.3(5) . . . . ?
C6 C7 C8 C9 -0.7(6) . . . . ?
C12 N3 C13 C14 -97.1(7) . . . . ?
C12 N3 C22 C21 154.9(3) . . . . ?
C11 C2 C3 N2 180.0(3) . . . . ?
C11 C2 C3 C4 0.3(6) . . . . ?
C11 C2 C1 O1 -0.4(5) . . . . ?
C11 C2 C1 N1 -179.7(3) . . . . ?
C10 C5 C6 C7 -1.0(5) . . . . ?
C7 C8 C9 C10 0.0(6) . . . . ?
C13 N3 C12 C11 -65.9(3) . . . . ?
C13 N3 C22 C21 -71.7(4) . . . . ?
C13 C14 O2B C15 153.2(12) . . . . ?
C13 C14 O2B Cs1B 45.6(18) . . . . ?
C13 C14 O2A Cs1A -55.4(14) . . . . ?
C13 C14 O2A C15 179.9(9) . . . . ?
C22 N3 C12 C11 67.9(3) . . . . ?
C22 N3 C13 C14 129.4(6) . . . . ?
C21 O5 C20 C19 -88.7(7) . . . . ?
C20 O5 C21 C22 -176.5(4) . . . . ?
C19 O4 C18 C17 -172.1(6) . . . . ?
C18 O4 C19 C20 169.7(7) . . . . ?
C17 O3 C16 C15 -165.5(5) . . . . ?
C16 O3 C17 C18 79.7(6) . . . . ?
C16 C15 O2B C14 159.0(9) . . . . ?
C16 C15 O2B Cs1B -86.8(4) . . . . ?
C16 C15 O2A Cs1A -48.7(8) . . . . ?
C16 C15 O2A C14 79.7(10) . . . . ?
O2B C15 C16 O3 77.1(6) . . . . ?
Cs1B O11 C11 C2 -69.1(4) 4_566 . . . ?
Cs1B O11 C11 C12 110.4(3) 4_566 . . . ?
Cs1B O5 C21 C22 48.8(4) . . . . ?
Cs1B O5 C20 C19 47.7(8) . . . . ?
Cs1B N3 C12 C11 -176.9(3) . . . . ?
Cs1B N3 C13 C14 4.7(7) . . . . ?
Cs1B N3 C22 C21 51.1(3) . . . . ?
Cs1B O4 C19 C20 32.3(9) . . . . ?
Cs1B O4 C18 C17 -33.6(7) . . . . ?
Cs1B O3 C17 C18 -61.3(6) . . . . ?
Cs1B O3 C16 C15 -25.0(6) . . . . ?
O2A C15 C16 O3 56.0(9) . . . . ?
